data_7709275
loop_
_publ_author_name
'Zhao, Minggang'
'Xue, Tingting'
'He, Ru-Ru'
'Ma, Jianping'
'Zheng, Wenjun'

_publ_section_title
;
 Ion-bearing stairs: alkali metal complexes of 1,2-diaza-4-phospholides.
;
_journal_issue 4
_journal_name_full 'Dalton transactions (Cambridge, England : 2003)'
_journal_page_first 1634
_journal_page_last 1645
_journal_paper_doi 10.1039/d1dt03601g
_journal_volume 51
_journal_year 2022
_chemical_absolute_configuration unk
_chemical_formula_moiety 'C32 H60 Li2 N4 O4 P2'
_chemical_formula_sum 'C32 H60 Li2 N4 O4 P2'
_chemical_formula_weight 640.66
_space_group_crystal_system tetragonal
_space_group_IT_number 118
_space_group_name_Hall 'P -4 -2n'
_space_group_name_H-M_alt 'P -4 n 2'
_atom_sites_solution_hydrogens geom
_atom_sites_solution_primary iterative
_atom_sites_solution_secondary difmap
_audit_creation_date 2021-05-11
_audit_creation_method
;
  Olex2 1.2
  (compiled Apr 23 2013 17:54:37, GUI svn.r4466)
;
_audit_update_record
;
2021-05-24 deposited with the CCDC.	2021-12-14 downloaded from the CCDC.
;
_cell_angle_alpha 90.00
_cell_angle_beta 90.00
_cell_angle_gamma 90.00
_cell_formula_units_Z 2
_cell_length_a 14.3048(4)
_cell_length_b 14.3048(4)
_cell_length_c 9.9886(6)
_cell_measurement_reflns_used 5746
_cell_measurement_temperature 293(2)
_cell_measurement_theta_max 23.6590
_cell_measurement_theta_min 3.1540
_cell_volume 2043.94(15)
_computing_cell_refinement 'CrysAlisPro 1.171.38.41 (Rigaku OD, 2015)'
_computing_data_collection 'CrysAlisPro 1.171.38.41 (Rigaku OD, 2015)'
_computing_data_reduction 'CrysAlisPro 1.171.38.41 (Rigaku OD, 2015)'
_computing_molecular_graphics
;
O. V. Dolomanov, L. J. Bourhis, R. J. Gildea, J. A. K. Howard and H. Puschmann,
OLEX2: a complete structure solution, refinement and analysis program.
J. Appl. Cryst. (2009). 42, 339-341.
;
_computing_publication_material
;
O. V. Dolomanov, L. J. Bourhis, R. J. Gildea, J. A. K. Howard and H. Puschmann,
OLEX2: a complete structure solution, refinement and analysis program.
J. Appl. Cryst. (2009). 42, 339-341.
;
_computing_structure_refinement
;
XL, G.M. Sheldrick, Acta Cryst.
(2008). A64, 112-122
;
_computing_structure_solution 'SUPERFLIP, J. Appl. Cryst. (2007) 40, 786-790'
_diffrn_ambient_temperature 293(2)
_diffrn_detector 'CCD plate'
_diffrn_detector_area_resol_mean 16.0251
_diffrn_detector_type Eos
_diffrn_measured_fraction_theta_full 0.997
_diffrn_measured_fraction_theta_max 0.997
_diffrn_measurement_details
;
List of Runs (angles in degrees, time in seconds):

  # Type    Start    End  Width  t~exp~   \w     \q     \k     \f   Frames
#--------------------------------------------------------------------------
  1  \w    -11.00  83.00   1.00   28.52    --   15.84  77.00  90.00   94
  2  \w    -52.00  43.00   1.00   28.52    --   15.84 -77.00 -30.00   95
  3  \w     -1.00  83.00   1.00   28.52    --   15.84  57.00 -30.00   84
  4  \w    -53.00  35.00   1.00   28.52    --   15.84 -37.00-180.00   88
  5  \w    -44.00  50.00   1.00   28.52    --  -17.40  77.00-180.00   94
  6  \w    -25.00  22.00   1.00   28.52    --  -17.40 -99.00 -30.00   47
  7  \w    -37.00  44.00   1.00   28.52    --  -17.40  37.00  90.00   81
;
_diffrn_measurement_device 'four-circle diffractometer'
_diffrn_measurement_device_type 'Xcalibur, Eos'
_diffrn_measurement_method '\w scans'
_diffrn_orient_matrix_type 'CrysAlisPro convention (1999,Acta A55,543-557)'
_diffrn_orient_matrix_UB_11 0.0396073000
_diffrn_orient_matrix_UB_12 0.0236350000
_diffrn_orient_matrix_UB_13 -0.0260378000
_diffrn_orient_matrix_UB_21 0.0111940000
_diffrn_orient_matrix_UB_22 -0.0397801000
_diffrn_orient_matrix_UB_23 -0.0392224000
_diffrn_orient_matrix_UB_31 -0.0275976000
_diffrn_orient_matrix_UB_32 0.0177853000
_diffrn_orient_matrix_UB_33 -0.0532447000
_diffrn_radiation_monochromator graphite
_diffrn_radiation_probe x-ray
_diffrn_radiation_type MoK\a
_diffrn_radiation_wavelength 0.71073
_diffrn_reflns_av_R_equivalents 0.0402
_diffrn_reflns_av_unetI/netI 0.0218
_diffrn_reflns_limit_h_max 15
_diffrn_reflns_limit_h_min -17
_diffrn_reflns_limit_k_max 17
_diffrn_reflns_limit_k_min -17
_diffrn_reflns_limit_l_max 12
_diffrn_reflns_limit_l_min -12
_diffrn_reflns_number 22779
_diffrn_reflns_theta_full 25.65
_diffrn_reflns_theta_max 25.65
_diffrn_reflns_theta_min 2.86
_diffrn_source 'fine-focus sealed X-ray tube'
_diffrn_source_type 'Enhance (Mo) X-ray Source'
_exptl_absorpt_coefficient_mu 0.141
_exptl_absorpt_correction_T_max 1.00000
_exptl_absorpt_correction_T_min 0.29252
_exptl_absorpt_correction_type multi-scan
_exptl_absorpt_process_details
;
CrysAlisPro 1.171.38.41 (Rigaku Oxford Diffraction, 2015)
Empirical absorption correction using spherical harmonics,
 implemented in SCALE3 ABSPACK scaling algorithm.
;
_exptl_crystal_colour colourless
_exptl_crystal_density_diffrn 1.041
_exptl_crystal_density_method 'not measured'
_exptl_crystal_description block
_exptl_crystal_F_000 696
_exptl_crystal_size_max 0.32
_exptl_crystal_size_mid 0.22
_exptl_crystal_size_min 0.15
_refine_diff_density_max 0.200
_refine_diff_density_min -0.191
_refine_diff_density_rms 0.042
_refine_ls_abs_structure_details 'Flack H D (1983), Acta Cryst. A39, 876-881'
_refine_ls_abs_structure_Flack 0.1(2)
_refine_ls_extinction_method none
_refine_ls_goodness_of_fit_ref 1.050
_refine_ls_hydrogen_treatment mixed
_refine_ls_matrix_type full
_refine_ls_number_parameters 101
_refine_ls_number_reflns 1944
_refine_ls_number_restraints 34
_refine_ls_restrained_S_all 1.109
_refine_ls_R_factor_all 0.0730
_refine_ls_R_factor_gt 0.0577
_refine_ls_shift/su_max 0.000
_refine_ls_shift/su_mean 0.000
_refine_ls_structure_factor_coef Fsqd
_refine_ls_weighting_details 'calc w=1/[\s^2^(Fo^2^)+(0.0990P)^2^+0.1826P] where P=(Fo^2^+2Fc^2^)/3'
_refine_ls_weighting_scheme calc
_refine_ls_wR_factor_gt 0.1553
_refine_ls_wR_factor_ref 0.1666
_reflns_number_gt 1533
_reflns_number_total 1944
_reflns_threshold_expression >2sigma(I)
_cod_data_source_file d1dt03601g2.cif
_cod_data_source_block 20210506-1
_cod_depositor_comments 'Adding full bibliography for 7709271--7709278.cif.'
_cod_original_cell_volume 2043.93(15)
_cod_database_code 7709275
_reflns_odcompleteness_completeness 99.60
_reflns_odcompleteness_iscentric 1
_reflns_odcompleteness_theta 26.32
_olex2_refinement_description
;
1. Fixed Uiso
 At 1.2 times of:
  All C(H) groups, All C(H,H) groups
 At 1.5 times of:
  All C(H,H,H) groups
2. Rigid bond restraints
 C5, C6, C7, C8, O1
 with sigma for 1-2 distances of 0.01 and sigma for 1-3 distances of 0.01
 C1, C2, C3, C4
 with sigma for 1-2 distances of 0.01 and sigma for 1-3 distances of 0.01
3. Uiso/Uaniso restraints and constraints
Uanis(C3) \\sim Ueq, Uanis(C6) \\sim Ueq, Uanis(C7) \\sim Ueq: with sigma of 0.01 and sigma for terminal atoms of 0.02
4.a Ternary CH refined with riding coordinates:
 C2(H2)
4.b Secondary CH2 refined with riding coordinates:
 C5(H5A,H5B), C6(H6A,H6B), C7(H7A,H7B), C8(H8A,H8B)
4.c Me refined with riding coordinates:
 C3(H3A,H3B,H3C), C4(H4A,H4B,H4C)
;
_olex2_submission_special_instructions 'No special instructions were received'
_oxdiff_exptl_absorpt_empirical_details
;
Empirical correction (ABSPACK) includes:
- Absorption correction using spherical harmonics
- Frame scaling
;
_oxdiff_exptl_absorpt_empirical_full_max 2.632
_oxdiff_exptl_absorpt_empirical_full_min 0.744

loop_
_space_group_symop_id
_space_group_symop_operation_xyz
1 'x, y, z'
2 'y, -x, -z'
3 '-x, -y, z'
4 '-y, x, -z'
5 'y+1/2, x+1/2, -z+1/2'
6 '-y+1/2, -x+1/2, -z+1/2'
7 '-x+1/2, y+1/2, z+1/2'
8 'x+1/2, -y+1/2, z+1/2'

loop_
_atom_site_label
_atom_site_type_symbol
_atom_site_fract_x
_atom_site_fract_y
_atom_site_fract_z
_atom_site_U_iso_or_equiv
_atom_site_adp_type
_atom_site_occupancy
_atom_site_symmetry_multiplicity
_atom_site_calc_flag
_atom_site_refinement_flags
_atom_site_disorder_assembly
_atom_site_disorder_group
C1 C 0.1913(2) 0.5974(2) 0.3226(3) 0.0688(8) Uani 1 1 d U . .
C2 C 0.2589(3) 0.5496(3) 0.4139(4) 0.0964(12) Uani 1 1 d U . .
H2 H 0.2476 0.4822 0.4066 0.116 Uiso 1 1 calc R . .
C3 C 0.2408(7) 0.5771(6) 0.5575(6) 0.190(3) Uani 1 1 d U . .
H3A H 0.2671 0.6377 0.5743 0.286 Uiso 1 1 calc R . .
H3B H 0.2691 0.5321 0.6162 0.286 Uiso 1 1 calc R . .
H3C H 0.1746 0.5789 0.5734 0.286 Uiso 1 1 calc R . .
C4 C 0.3593(3) 0.5667(4) 0.3766(8) 0.178(3) Uani 1 1 d U . .
H4A H 0.3674 0.5564 0.2823 0.267 Uiso 1 1 calc R . .
H4B H 0.3988 0.5246 0.4257 0.267 Uiso 1 1 calc R . .
H4C H 0.3758 0.6300 0.3979 0.267 Uiso 1 1 calc R . .
C5 C 0.1283(4) 0.2394(3) 0.3895(8) 0.1414(19) Uani 1 1 d U . .
H5A H 0.1923 0.2226 0.4107 0.170 Uiso 1 1 calc R . .
H5B H 0.1148 0.2188 0.2990 0.170 Uiso 1 1 calc R . .
C6 C 0.0649(7) 0.1952(6) 0.4828(10) 0.188(3) Uani 1 1 d U . .
H6A H 0.0188 0.1583 0.4350 0.225 Uiso 1 1 calc R . .
H6B H 0.0990 0.1542 0.5428 0.225 Uiso 1 1 calc R . .
C7 C 0.0207(6) 0.2670(8) 0.5559(10) 0.207(4) Uani 1 1 d U . .
H7A H 0.0254 0.2552 0.6512 0.248 Uiso 1 1 calc R . .
H7B H -0.0448 0.2712 0.5318 0.248 Uiso 1 1 calc R . .
C8 C 0.0702(6) 0.3544(5) 0.5204(8) 0.179(3) Uani 1 1 d U . .
H8A H 0.0260 0.4054 0.5096 0.214 Uiso 1 1 calc R . .
H8B H 0.1146 0.3712 0.5898 0.214 Uiso 1 1 calc R . .
Li6 Li 0.0800(3) 0.4200(3) 0.2500 0.0704(15) Uani 1 2 d S . .
N1 N 0.11099(16) 0.55715(15) 0.2909(2) 0.0684(7) Uani 1 1 d . . .
O1 O 0.1165(2) 0.33641(18) 0.3996(3) 0.1124(10) Uani 1 1 d U . .
P1 P 0.20768(5) 0.70768(5) 0.2500 0.0763(4) Uani 1 2 d S . .

loop_
_atom_site_aniso_label
_atom_site_aniso_U_11
_atom_site_aniso_U_22
_atom_site_aniso_U_33
_atom_site_aniso_U_23
_atom_site_aniso_U_13
_atom_site_aniso_U_12
C1 0.0741(18) 0.0553(16) 0.0768(18) 0.0030(13) -0.0178(15) -0.0070(13)
C2 0.109(3) 0.066(2) 0.114(3) 0.0184(19) -0.052(2) -0.0084(19)
C3 0.302(8) 0.163(5) 0.106(3) 0.008(3) -0.095(4) 0.069(6)
C4 0.098(3) 0.154(5) 0.282(7) 0.094(5) -0.094(4) -0.023(3)
C5 0.113(3) 0.092(3) 0.220(6) 0.037(3) -0.022(4) 0.004(3)
C6 0.209(7) 0.141(4) 0.214(7) 0.060(5) -0.009(5) -0.054(4)
C7 0.203(7) 0.220(7) 0.198(6) 0.063(5) 0.040(5) -0.025(5)
C8 0.250(8) 0.154(5) 0.133(4) 0.038(4) 0.008(5) 0.017(5)
Li6 0.064(2) 0.064(2) 0.084(4) 0.004(2) 0.004(2) -0.005(3)
N1 0.0737(14) 0.0586(13) 0.0730(14) 0.0112(11) -0.0173(11) -0.0086(10)
O1 0.130(2) 0.0779(18) 0.130(2) 0.0306(16) -0.0156(19) -0.0006(15)
P1 0.0645(4) 0.0645(4) 0.1000(8) 0.0189(5) -0.0189(5) -0.0119(4)

loop_
_atom_type_symbol
_atom_type_description
_atom_type_scat_dispersion_real
_atom_type_scat_dispersion_imag
_atom_type_scat_source
C C 0.0033 0.0016 'International Tables Vol C Tables 4.2.6.8 and 6.1.1.4'
H H 0.0000 0.0000 'International Tables Vol C Tables 4.2.6.8 and 6.1.1.4'
Li Li -0.0003 0.0001 'International Tables Vol C Tables 4.2.6.8 and 6.1.1.4'
N N 0.0061 0.0033 'International Tables Vol C Tables 4.2.6.8 and 6.1.1.4'
O O 0.0106 0.0060 'International Tables Vol C Tables 4.2.6.8 and 6.1.1.4'
P P 0.1023 0.0942 'International Tables Vol C Tables 4.2.6.8 and 6.1.1.4'

loop_
_geom_angle_atom_site_label_1
_geom_angle_atom_site_label_2
_geom_angle_atom_site_label_3
_geom_angle
_geom_angle_site_symmetry_1
_geom_angle_site_symmetry_3
_geom_angle_publ_flag
C2 C1 P1 125.3(2) . . ?
N1 C1 C2 120.5(3) . . ?
N1 C1 P1 114.2(2) . . ?
C1 C2 H2 107.4 . . ?
C1 C2 C3 110.4(4) . . ?
C1 C2 C4 113.1(4) . . ?
C3 C2 H2 107.4 . . ?
C4 C2 H2 107.4 . . ?
C4 C2 C3 110.9(6) . . ?
C2 C3 H3A 109.5 . . ?
C2 C3 H3B 109.5 . . ?
C2 C3 H3C 109.5 . . ?
H3A C3 H3B 109.5 . . ?
H3A C3 H3C 109.5 . . ?
H3B C3 H3C 109.5 . . ?
C2 C4 H4A 109.5 . . ?
C2 C4 H4B 109.5 . . ?
C2 C4 H4C 109.5 . . ?
H4A C4 H4B 109.5 . . ?
H4A C4 H4C 109.5 . . ?
H4B C4 H4C 109.5 . . ?
H5A C5 H5B 108.4 . . ?
C6 C5 H5A 110.1 . . ?
C6 C5 H5B 110.1 . . ?
O1 C5 H5A 110.1 . . ?
O1 C5 H5B 110.1 . . ?
O1 C5 C6 108.1(6) . . ?
C5 C6 H6A 110.3 . . ?
C5 C6 H6B 110.3 . . ?
H6A C6 H6B 108.5 . . ?
C7 C6 C5 107.2(6) . . ?
C7 C6 H6A 110.3 . . ?
C7 C6 H6B 110.3 . . ?
C6 C7 H7A 110.5 . . ?
C6 C7 H7B 110.5 . . ?
C6 C7 C8 106.2(7) . . ?
H7A C7 H7B 108.7 . . ?
C8 C7 H7A 110.5 . . ?
C8 C7 H7B 110.5 . . ?
C7 C8 H8A 110.5 . . ?
C7 C8 H8B 110.5 . . ?
H8A C8 H8B 108.7 . . ?
O1 C8 C7 106.1(7) . . ?
O1 C8 H8A 110.5 . . ?
O1 C8 H8B 110.5 . . ?
N1 Li6 Li6 58.45(17) . 3_565 ?
N1 Li6 Li6 58.45(17) 6 3_565 ?
N1 Li6 N1 116.9(3) 6 . ?
O1 Li6 Li6 127.77(18) . 3_565 ?
O1 Li6 Li6 127.77(18) 6 3_565 ?
O1 Li6 N1 111.66(11) . . ?
O1 Li6 N1 105.77(11) 6 . ?
O1 Li6 N1 111.66(11) 6 6 ?
O1 Li6 N1 105.77(11) . 6 ?
O1 Li6 O1 104.5(4) 6 . ?
C1 N1 Li6 130.6(2) . . ?
C1 N1 N1 112.83(16) . 5_455 ?
N1 N1 Li6 107.38(18) 5_455 . ?
C5 O1 Li6 125.1(4) . . ?
C8 O1 C5 107.5(4) . . ?
C8 O1 Li6 114.4(4) . . ?
C1 P1 C1 86.0(2) 5_455 . ?

loop_
_geom_bond_atom_site_label_1
_geom_bond_atom_site_label_2
_geom_bond_distance
_geom_bond_site_symmetry_2
_geom_bond_publ_flag
C1 C2 1.495(5) . ?
C1 N1 1.323(3) . ?
C1 P1 1.752(3) . ?
C2 H2 0.9800 . ?
C2 C3 1.511(8) . ?
C2 C4 1.504(7) . ?
C3 H3A 0.9600 . ?
C3 H3B 0.9600 . ?
C3 H3C 0.9600 . ?
C4 H4A 0.9600 . ?
C4 H4B 0.9600 . ?
C4 H4C 0.9600 . ?
C5 H5A 0.9700 . ?
C5 H5B 0.9700 . ?
C5 C6 1.447(9) . ?
C5 O1 1.401(6) . ?
C6 H6A 0.9700 . ?
C6 H6B 0.9700 . ?
C6 C7 1.409(12) . ?
C7 H7A 0.9700 . ?
C7 H7B 0.9700 . ?
C7 C8 1.480(10) . ?
C8 H8A 0.9700 . ?
C8 H8B 0.9700 . ?
C8 O1 1.401(8) . ?
Li6 Li6 3.237(13) 3_565 ?
Li6 N1 2.053(4) 6 ?
Li6 N1 2.053(4) . ?
Li6 O1 1.984(5) . ?
Li6 O1 1.984(5) 6 ?
N1 N1 1.362(4) 5_455 ?
P1 C1 1.752(3) 5_455 ?

loop_
_geom_torsion_atom_site_label_1
_geom_torsion_atom_site_label_2
_geom_torsion_atom_site_label_3
_geom_torsion_atom_site_label_4
_geom_torsion
_geom_torsion_site_symmetry_1
_geom_torsion_site_symmetry_2
_geom_torsion_site_symmetry_3
_geom_torsion_site_symmetry_4
_geom_torsion_publ_flag
C2 C1 N1 Li6 -39.1(5) . . . . ?
C2 C1 N1 N1 178.9(3) . . . 5_455 ?
C2 C1 P1 C1 -179.3(4) . . . 5_455 ?
C5 C6 C7 C8 -9.1(10) . . . . ?
C6 C5 O1 C8 17.3(7) . . . . ?
C6 C5 O1 Li6 -121.4(6) . . . . ?
C6 C7 C8 O1 19.7(10) . . . . ?
C7 C8 O1 C5 -22.7(7) . . . . ?
C7 C8 O1 Li6 120.9(5) . . . . ?
Li6 Li6 N1 C1 178.7(3) 3_565 . . . ?
Li6 Li6 N1 N1 -37.72(18) 3_565 . . 5_455 ?
Li6 Li6 O1 C5 132.0(3) 3_565 . . . ?
Li6 Li6 O1 C8 -4.2(4) 3_565 . . . ?
N1 C1 C2 C3 -91.0(6) . . . . ?
N1 C1 C2 C4 144.0(5) . . . . ?
N1 C1 P1 C1 0.27(15) . . . 5_455 ?
N1 Li6 N1 C1 178.7(3) 6 . . . ?
N1 Li6 N1 N1 -37.72(18) 6 . . 5_455 ?
N1 Li6 O1 C5 -161.8(4) . . . . ?
N1 Li6 O1 C5 70.0(4) 6 . . . ?
N1 Li6 O1 C8 62.0(5) . . . . ?
N1 Li6 O1 C8 -66.2(5) 6 . . . ?
O1 C5 C6 C7 -4.6(9) . . . . ?
O1 Li6 N1 C1 -56.3(3) 6 . . . ?
O1 Li6 N1 C1 56.8(4) . . . . ?
O1 Li6 N1 N1 -159.7(3) . . . 5_455 ?
O1 Li6 N1 N1 87.3(3) 6 . . 5_455 ?
O1 Li6 O1 C5 -48.0(3) 6 . . . ?
O1 Li6 O1 C8 175.8(4) 6 . . . ?
P1 C1 C2 C3 88.5(5) . . . . ?
P1 C1 C2 C4 -36.4(6) . . . . ?
P1 C1 N1 Li6 141.31(18) . . . . ?
P1 C1 N1 N1 -0.7(4) . . . 5_455 ?
